data_4103408
loop_
_publ_author_name
'Martin Breugst'
'Herbert Mayr'

_publ_contact_author_address
;
Department Chemie
Ludwig-Maximilians Universit\"at
Butenandtstra\&se 5-13 (Haus F)
D-81377 M\"unchen
Bundesrepublik Deutschland
;
_publ_contact_author_email Herbert.Mayr@cup.uni-muenchen.de
_publ_contact_author_fax '+49 89 2180 77717'
_publ_contact_author_name 'H. Mayr'
_publ_section_title
;
 Ambident Reactivities of Pyridone Anions
;
_journal_name_full 'Journal of the American Chemical Society'
_journal_page_first 15380
_journal_page_last 15389
_journal_paper_doi 10.1021/ja106962u
_journal_volume 132
_journal_year 2010
_chemical_formula_moiety 'C27 H33 N O2'
_chemical_formula_sum 'C27 H33 N O2'
_chemical_formula_weight 403.556
_space_group_IT_number 14
_symmetry_cell_setting monoclinic
_symmetry_Int_Tables_number 14
_symmetry_space_group_name_Hall '-P 2ybc'
_symmetry_space_group_name_H-M 'P 1 21/c 1'
_atom_sites_solution_hydrogens geom
_atom_sites_solution_primary direct
_atom_sites_solution_secondary difmap
_audit_author_name 'P. Mayer'
_audit_block_code C27H33NO2_oo009_mayr
_audit_creation_date
;
'Wed Jan 20 07:45:30 2010'
;
_audit_creation_method 'form98_non/compatible with shelxl97-2'
_audit_update_record 20-Jan-10
_cell_angle_alpha 90.00
_cell_angle_beta 94.074(5)
_cell_angle_gamma 90.00
_cell_formula_units_Z 4
_cell_length_a 10.6093(6)
_cell_length_b 10.9456(8)
_cell_length_c 20.9242(13)
_cell_measurement_reflns_used 1775
_cell_measurement_temperature 173(2)
_cell_measurement_theta_max 25.2991
_cell_measurement_theta_min 4.1827
_cell_volume 2423.7(3)
_computing_cell_refinement
;
CrysAlisPro, Oxford Diffraction Ltd.,
Version 1.171.33.41 (release 06-05-2009 CrysAlis171 .NET)
(compiled May  6 2009,17:20:42)
;
_computing_data_collection
;
CrysAlisPro, Oxford Diffraction Ltd.,
Version 1.171.33.41 (release 06-05-2009 CrysAlis171 .NET)
(compiled May  6 2009,17:20:42)
;
_computing_data_reduction
;
CrysAlisPro, Oxford Diffraction Ltd.,
Version 1.171.33.41 (release 06-05-2009 CrysAlis171 .NET)
(compiled May  6 2009,17:20:42)
;
_computing_structure_refinement
;
Sheldrick, G. M. (2008).
<i>Acta Cryst.</i> A<b>64</b>, 112--122.
;
_computing_structure_solution
;
A. Altomare, M. C. Burla, M. Camalli, G. L. Cascarano, C. Giacovazzo, A.
Guagliardi, A. G. G. Moliterni, G. Polidori, R. Spagna: SIR97: a new tool for
crystal structure determination and refinement; J. Appl. Crystallogr. 1999,
32, 115-119.
;
_diffrn_ambient_temperature 173(2)
_diffrn_detector_area_resol_mean 15.9809
_diffrn_measured_fraction_theta_full 0.984
_diffrn_measured_fraction_theta_max 0.984
_diffrn_measurement_details
;
  1 omega  -29.00   19.00   1.0000   45.0000
omega____ theta____ kappa____ phi______ frames
    -      -20.2931  -91.0000  -27.0000 48

  2 omega  -91.00   13.00   1.0000   45.0000
omega____ theta____ kappa____ phi______ frames
    -      -20.2931  -77.0000   90.0000 104

  3 omega   -8.00   95.00   1.0000   45.0000
omega____ theta____ kappa____ phi______ frames
    -       21.2306   38.0000  -30.0000 103

;
_diffrn_measurement_device 'CCD camera on \k-goniostat'
_diffrn_measurement_device_type 'Oxford XCalibur'
_diffrn_measurement_method '\w scans'
_diffrn_orient_matrix_UB_11 -0.0401847076
_diffrn_orient_matrix_UB_12 0.0515800116
_diffrn_orient_matrix_UB_13 0.0010227154
_diffrn_orient_matrix_UB_21 -0.0446887412
_diffrn_orient_matrix_UB_22 -0.0291193878
_diffrn_orient_matrix_UB_23 -0.0217298835
_diffrn_orient_matrix_UB_31 -0.0295253796
_diffrn_orient_matrix_UB_32 -0.0261301034
_diffrn_orient_matrix_UB_33 0.0261041583
_diffrn_radiation_collimation '0.5 mm collimator'
_diffrn_radiation_monochromator graphite
_diffrn_radiation_source 'fine-focus sealed tube'
_diffrn_radiation_type MoK\a
_diffrn_radiation_wavelength 0.71073
_diffrn_reflns_av_R_equivalents 0.0884
_diffrn_reflns_av_sigmaI/netI 0.1934
_diffrn_reflns_limit_h_max 12
_diffrn_reflns_limit_h_min -11
_diffrn_reflns_limit_k_max 13
_diffrn_reflns_limit_k_min -12
_diffrn_reflns_limit_l_max 19
_diffrn_reflns_limit_l_min -25
_diffrn_reflns_number 9587
_diffrn_reflns_theta_full 25.37
_diffrn_reflns_theta_max 25.37
_diffrn_reflns_theta_min 4.19
_diffrn_source_current 40_mA
_diffrn_source_power 2.00_kW
_diffrn_source_type 'Spellman generator'
_diffrn_source_voltage 50_kV
_exptl_absorpt_coefficient_mu 0.069
_exptl_absorpt_correction_T_max 1.00000
_exptl_absorpt_correction_T_min 0.95407
_exptl_absorpt_correction_type multi-scan
_exptl_absorpt_process_details
;
CrysAlisPro, Oxford Diffraction Ltd.,
Version 1.171.33.41 (release 06-05-2009 CrysAlis171 .NET)
(compiled May  6 2009,17:20:42)
empirical absorption correction using spherical harmonics,
 implemented in SCALE3 ABSPACK scaling algorithm.
;
_exptl_crystal_colour colourless
_exptl_crystal_density_diffrn 1.10596(14)
_exptl_crystal_density_method 'not measured'
_exptl_crystal_description rod
_exptl_crystal_F_000 872
_exptl_crystal_size_max 0.41
_exptl_crystal_size_mid 0.10
_exptl_crystal_size_min 0.09
_refine_diff_density_max 0.153
_refine_diff_density_min -0.147
_refine_diff_density_rms 0.037
_refine_ls_extinction_method none
_refine_ls_goodness_of_fit_ref 0.776
_refine_ls_hydrogen_treatment constr
_refine_ls_matrix_type full
_refine_ls_number_parameters 278
_refine_ls_number_reflns 4391
_refine_ls_number_restraints 0
_refine_ls_restrained_S_all 0.776
_refine_ls_R_factor_all 0.1672
_refine_ls_R_factor_gt 0.0563
_refine_ls_shift/su_max 0.000
_refine_ls_shift/su_mean 0.000
_refine_ls_structure_factor_coef Fsqd
_refine_ls_weighting_details 'calc w=1/[\s^2^(Fo^2^)+(0.0293P)^2^+0.0000P] where P=(Fo^2^+2Fc^2^)/3'
_refine_ls_weighting_scheme calc
_refine_ls_wR_factor_gt 0.0835
_refine_ls_wR_factor_ref 0.1005
_reflns_number_gt 1693
_reflns_number_total 4391
_reflns_threshold_expression >2sigma(I)
_cod_data_source_file ja106962u_si_002.cif
_cod_data_source_block oo009
_cod_original_sg_symbol_H-M 'P 21/c'
_cod_database_code 4103408

loop_
_symmetry_equiv_pos_as_xyz
'x, y, z'
'-x, y+1/2, -z+1/2'
'-x, -y, -z'
'x, -y-1/2, z-1/2'

loop_
_atom_site_label
_atom_site_type_symbol
_atom_site_fract_x
_atom_site_fract_y
_atom_site_fract_z
_atom_site_U_iso_or_equiv
_atom_site_adp_type
_atom_site_occupancy
_atom_site_symmetry_multiplicity
_atom_site_calc_flag
_atom_site_refinement_flags
O1 O 1.09597(17) 0.09136(18) 0.36987(8) 0.0400(6) Uani 1 1 d .
O2 O 0.34080(17) 0.13313(19) 0.39647(9) 0.0559(7) Uani 1 1 d .
H2 H 0.2889 0.0983 0.3703 0.084 Uiso 1 1 calc R
N1 N 0.9069(2) -0.0002(2) 0.38370(9) 0.0279(6) Uani 1 1 d .
C1 C 1.0375(3) 0.0111(3) 0.39686(12) 0.0308(8) Uani 1 1 d .
C2 C 1.0912(3) -0.0760(3) 0.44218(12) 0.0373(8) Uani 1 1 d .
H2A H 1.1792 -0.0718 0.4543 0.045 Uiso 1 1 calc R
C3 C 1.0218(3) -0.1635(3) 0.46828(12) 0.0382(8) Uani 1 1 d .
H3 H 1.0614 -0.2200 0.4977 0.046 Uiso 1 1 calc R
C4 C 0.8913(3) -0.1716(3) 0.45225(13) 0.0394(8) Uani 1 1 d .
H4 H 0.8418 -0.2333 0.4703 0.047 Uiso 1 1 calc R
C5 C 0.8383(3) -0.0895(3) 0.41054(12) 0.0347(8) Uani 1 1 d .
H5 H 0.7500 -0.0939 0.3995 0.042 Uiso 1 1 calc R
C6 C 0.8483(2) 0.0873(2) 0.33536(11) 0.0268(7) Uani 1 1 d .
H6 H 0.8911 0.1679 0.3431 0.032 Uiso 1 1 calc R
C7 C 0.8771(2) 0.0461(3) 0.26837(12) 0.0253(7) Uani 1 1 d .
C8 C 0.8779(3) -0.0747(3) 0.25082(12) 0.0384(8) Uani 1 1 d .
H8 H 0.8619 -0.1357 0.2815 0.046 Uiso 1 1 calc R
C9 C 0.9018(3) -0.1091(3) 0.18909(13) 0.0435(9) Uani 1 1 d .
H9 H 0.9026 -0.1933 0.1782 0.052 Uiso 1 1 calc R
C10 C 0.9241(3) -0.0236(3) 0.14361(13) 0.0462(9) Uani 1 1 d .
C11 C 0.9240(3) 0.0976(3) 0.16101(13) 0.0535(10) Uani 1 1 d .
H11 H 0.9402 0.1584 0.1302 0.064 Uiso 1 1 calc R
C12 C 0.9005(3) 0.1324(3) 0.22272(13) 0.0426(9) Uani 1 1 d .
H12 H 0.9004 0.2167 0.2337 0.051 Uiso 1 1 calc R
C13 C 0.9507(3) -0.0618(3) 0.07588(13) 0.0871(14) Uani 1 1 d .
H13A H 0.8936 -0.0179 0.0449 0.131 Uiso 1 1 calc R
H13B H 0.9372 -0.1499 0.0709 0.131 Uiso 1 1 calc R
H13C H 1.0385 -0.0420 0.0682 0.131 Uiso 1 1 calc R
C14 C 0.7097(2) 0.1059(2) 0.34564(12) 0.0294(7) Uani 1 1 d .
C15 C 0.6140(3) 0.0584(2) 0.30512(12) 0.0309(7) Uani 1 1 d .
H15 H 0.6355 0.0173 0.2674 0.037 Uiso 1 1 calc R
C16 C 0.4869(3) 0.0681(3) 0.31721(13) 0.0349(8) Uani 1 1 d .
C17 C 0.4599(3) 0.1256(3) 0.37480(13) 0.0345(8) Uani 1 1 d .
C18 C 0.5542(2) 0.1818(2) 0.41571(12) 0.0304(7) Uani 1 1 d .
C19 C 0.6781(2) 0.1690(2) 0.39957(11) 0.0297(7) Uani 1 1 d .
H19 H 0.7438 0.2049 0.4266 0.036 Uiso 1 1 calc R
C20 C 0.3841(3) 0.0156(3) 0.26930(14) 0.0508(9) Uani 1 1 d .
C21 C 0.4398(3) -0.0369(3) 0.20838(13) 0.0738(13) Uani 1 1 d .
H21A H 0.4991 -0.1029 0.2206 0.111 Uiso 1 1 calc R
H21B H 0.4841 0.0280 0.1868 0.111 Uiso 1 1 calc R
H21C H 0.3712 -0.0690 0.1793 0.111 Uiso 1 1 calc R
C22 C 0.3145(3) -0.0914(3) 0.29868(15) 0.0696(12) Uani 1 1 d .
H22A H 0.2470 -0.1203 0.2679 0.104 Uiso 1 1 calc R
H22B H 0.2777 -0.0640 0.3379 0.104 Uiso 1 1 calc R
H22C H 0.3742 -0.1580 0.3089 0.104 Uiso 1 1 calc R
C23 C 0.2922(3) 0.1163(3) 0.24579(14) 0.0668(11) Uani 1 1 d .
H23A H 0.3363 0.1753 0.2201 0.100 Uiso 1 1 calc R
H23B H 0.2598 0.1579 0.2827 0.100 Uiso 1 1 calc R
H23C H 0.2217 0.0801 0.2195 0.100 Uiso 1 1 calc R
C24 C 0.5216(3) 0.2524(3) 0.47623(12) 0.0347(8) Uani 1 1 d .
C25 C 0.4696(3) 0.1655(3) 0.52555(12) 0.0513(10) Uani 1 1 d .
H25A H 0.5319 0.1014 0.5366 0.077 Uiso 1 1 calc R
H25B H 0.3911 0.1282 0.5074 0.077 Uiso 1 1 calc R
H25C H 0.4526 0.2114 0.5642 0.077 Uiso 1 1 calc R
C26 C 0.6394(3) 0.3133(3) 0.50962(12) 0.0445(9) Uani 1 1 d .
H26A H 0.6754 0.3711 0.4801 0.067 Uiso 1 1 calc R
H26B H 0.7023 0.2505 0.5222 0.067 Uiso 1 1 calc R
H26C H 0.6156 0.3570 0.5478 0.067 Uiso 1 1 calc R
C27 C 0.4266(3) 0.3550(3) 0.45861(13) 0.0496(9) Uani 1 1 d .
H27A H 0.4077 0.3994 0.4974 0.074 Uiso 1 1 calc R
H27B H 0.3486 0.3196 0.4386 0.074 Uiso 1 1 calc R
H27C H 0.4630 0.4114 0.4285 0.074 Uiso 1 1 calc R

loop_
_atom_site_aniso_label
_atom_site_aniso_U_11
_atom_site_aniso_U_22
_atom_site_aniso_U_33
_atom_site_aniso_U_23
_atom_site_aniso_U_13
_atom_site_aniso_U_12
O1 0.0215(12) 0.0484(15) 0.0501(13) 0.0058(11) 0.0034(9) -0.0068(11)
O2 0.0263(13) 0.0840(18) 0.0579(14) -0.0308(12) 0.0067(10) -0.0091(12)
N1 0.0216(13) 0.0364(16) 0.0261(13) -0.0021(12) 0.0050(11) 0.0000(13)
C1 0.0236(18) 0.042(2) 0.0270(17) -0.0056(16) 0.0041(14) -0.0006(17)
C2 0.0268(18) 0.049(2) 0.0359(18) -0.0006(17) 0.0006(14) 0.0099(17)
C3 0.037(2) 0.047(2) 0.0304(17) 0.0030(16) 0.0016(15) 0.0101(18)
C4 0.035(2) 0.048(2) 0.0357(18) 0.0102(17) 0.0076(15) -0.0024(17)
C5 0.0227(17) 0.049(2) 0.0330(17) -0.0018(17) 0.0067(14) -0.0058(17)
C6 0.0255(17) 0.0247(18) 0.0308(16) -0.0002(14) 0.0063(13) -0.0003(14)
C7 0.0155(15) 0.0299(19) 0.0305(16) 0.0001(14) 0.0021(12) -0.0007(15)
C8 0.046(2) 0.041(2) 0.0291(17) 0.0049(16) 0.0060(14) -0.0023(18)
C9 0.050(2) 0.043(2) 0.0378(19) -0.0065(17) 0.0078(15) -0.0029(17)
C10 0.049(2) 0.060(3) 0.0301(18) -0.0012(18) 0.0090(15) 0.003(2)
C11 0.070(3) 0.059(3) 0.0323(19) 0.0187(19) 0.0122(17) 0.004(2)
C12 0.051(2) 0.036(2) 0.0413(19) 0.0037(17) 0.0068(16) 0.0048(17)
C13 0.115(4) 0.116(4) 0.033(2) -0.009(2) 0.026(2) 0.002(3)
C14 0.0230(17) 0.035(2) 0.0304(16) -0.0014(15) 0.0040(13) -0.0004(15)
C15 0.0276(18) 0.034(2) 0.0305(16) -0.0052(14) 0.0009(13) 0.0004(15)
C16 0.0266(18) 0.041(2) 0.0364(17) -0.0052(15) -0.0012(14) -0.0016(15)
C17 0.0202(17) 0.040(2) 0.0445(19) -0.0038(16) 0.0091(14) 0.0002(15)
C18 0.0226(17) 0.032(2) 0.0364(18) -0.0007(15) 0.0028(14) 0.0000(15)
C19 0.0256(18) 0.0335(19) 0.0295(16) -0.0024(15) -0.0008(13) -0.0027(15)
C20 0.0279(19) 0.072(3) 0.052(2) -0.022(2) -0.0028(16) -0.002(2)
C21 0.042(2) 0.123(4) 0.054(2) -0.045(2) -0.0085(17) -0.003(2)
C22 0.042(2) 0.076(3) 0.090(3) -0.036(2) 0.0019(19) -0.019(2)
C23 0.036(2) 0.110(3) 0.052(2) -0.012(2) -0.0154(16) 0.009(2)
C24 0.0282(19) 0.041(2) 0.0352(18) -0.0071(16) 0.0067(15) -0.0008(16)
C25 0.055(2) 0.058(2) 0.043(2) -0.0088(18) 0.0165(17) -0.0068(19)
C26 0.041(2) 0.048(2) 0.0444(19) -0.0187(17) 0.0033(16) 0.0035(17)
C27 0.041(2) 0.052(2) 0.055(2) -0.0145(18) -0.0033(16) 0.0146(19)

loop_
_atom_type_symbol
_atom_type_description
_atom_type_scat_dispersion_real
_atom_type_scat_dispersion_imag
_atom_type_scat_source
C C 0.0033 0.0016 'International Tables Vol C Tables 4.2.6.8 and 6.1.1.4'
H H 0.0000 0.0000 'International Tables Vol C Tables 4.2.6.8 and 6.1.1.4'
N N 0.0061 0.0033 'International Tables Vol C Tables 4.2.6.8 and 6.1.1.4'
O O 0.0106 0.0060 'International Tables Vol C Tables 4.2.6.8 and 6.1.1.4'

loop_
_geom_angle_atom_site_label_1
_geom_angle_atom_site_label_2
_geom_angle_atom_site_label_3
_geom_angle
C17 O2 H2 109.5
C5 N1 C1 122.2(3)
C5 N1 C6 121.9(2)
C1 N1 C6 115.7(2)
O1 C1 N1 119.7(3)
O1 C1 C2 125.9(3)
N1 C1 C2 114.4(2)
C3 C2 C1 122.5(3)
C3 C2 H2A 118.7
C1 C2 H2A 118.7
C2 C3 C4 120.4(3)
C2 C3 H3 119.8
C4 C3 H3 119.8
C5 C4 C3 118.1(3)
C5 C4 H4 120.9
C3 C4 H4 120.9
C4 C5 N1 122.3(3)
C4 C5 H5 118.8
N1 C5 H5 118.8
N1 C6 C14 110.55(19)
N1 C6 C7 109.3(2)
C14 C6 C7 115.5(2)
N1 C6 H6 107.0
C14 C6 H6 107.0
C7 C6 H6 107.0
C8 C7 C12 118.0(2)
C8 C7 C6 122.5(2)
C12 C7 C6 119.5(2)
C7 C8 C9 121.1(3)
C7 C8 H8 119.5
C9 C8 H8 119.5
C10 C9 C8 121.0(3)
C10 C9 H9 119.5
C8 C9 H9 119.5
C9 C10 C11 118.2(3)
C9 C10 C13 120.8(3)
C11 C10 C13 121.0(3)
C10 C11 C12 121.0(3)
C10 C11 H11 119.5
C12 C11 H11 119.5
C7 C12 C11 120.7(3)
C7 C12 H12 119.7
C11 C12 H12 119.7
C10 C13 H13A 109.5
C10 C13 H13B 109.5
H13A C13 H13B 109.5
C10 C13 H13C 109.5
H13A C13 H13C 109.5
H13B C13 H13C 109.5
C15 C14 C19 118.7(2)
C15 C14 C6 122.8(2)
C19 C14 C6 118.4(2)
C14 C15 C16 122.6(2)
C14 C15 H15 118.7
C16 C15 H15 118.7
C15 C16 C17 116.6(3)
C15 C16 C20 120.2(2)
C17 C16 C20 123.2(2)
O2 C17 C16 123.9(3)
O2 C17 C18 113.7(2)
C16 C17 C18 122.4(2)
C19 C18 C17 116.8(2)
C19 C18 C24 121.4(3)
C17 C18 C24 121.7(2)
C14 C19 C18 122.5(3)
C14 C19 H19 118.8
C18 C19 H19 118.8
C23 C20 C22 111.4(3)
C23 C20 C16 110.2(3)
C22 C20 C16 111.3(3)
C23 C20 C21 105.9(3)
C22 C20 C21 105.6(3)
C16 C20 C21 112.3(2)
C20 C21 H21A 109.5
C20 C21 H21B 109.5
H21A C21 H21B 109.5
C20 C21 H21C 109.5
H21A C21 H21C 109.5
H21B C21 H21C 109.5
C20 C22 H22A 109.5
C20 C22 H22B 109.5
H22A C22 H22B 109.5
C20 C22 H22C 109.5
H22A C22 H22C 109.5
H22B C22 H22C 109.5
C20 C23 H23A 109.5
C20 C23 H23B 109.5
H23A C23 H23B 109.5
C20 C23 H23C 109.5
H23A C23 H23C 109.5
H23B C23 H23C 109.5
C25 C24 C27 110.7(2)
C25 C24 C26 106.4(2)
C27 C24 C26 106.9(2)
C25 C24 C18 110.7(2)
C27 C24 C18 110.5(2)
C26 C24 C18 111.5(2)
C24 C25 H25A 109.5
C24 C25 H25B 109.5
H25A C25 H25B 109.5
C24 C25 H25C 109.5
H25A C25 H25C 109.5
H25B C25 H25C 109.5
C24 C26 H26A 109.5
C24 C26 H26B 109.5
H26A C26 H26B 109.5
C24 C26 H26C 109.5
H26A C26 H26C 109.5
H26B C26 H26C 109.5
C24 C27 H27A 109.5
C24 C27 H27B 109.5
H27A C27 H27B 109.5
C24 C27 H27C 109.5
H27A C27 H27C 109.5
H27B C27 H27C 109.5

loop_
_geom_bond_atom_site_label_1
_geom_bond_atom_site_label_2
_geom_bond_distance
O1 C1 1.235(3)
O2 C17 1.375(3)
O2 H2 0.8400
N1 C5 1.363(3)
N1 C1 1.399(3)
N1 C6 1.496(3)
C1 C2 1.434(4)
C2 C3 1.347(3)
C2 H2A 0.9500
C3 C4 1.404(4)
C3 H3 0.9500
C4 C5 1.348(3)
C4 H4 0.9500
C5 H5 0.9500
C6 C14 1.515(3)
C6 C7 1.524(3)
C6 H6 1.0000
C7 C8 1.372(3)
C7 C12 1.379(3)
C8 C9 1.386(3)
C8 H8 0.9500
C9 C10 1.367(4)
C9 H9 0.9500
C10 C11 1.375(4)
C10 C13 1.523(3)
C11 C12 1.386(3)
C11 H11 0.9500
C12 H12 0.9500
C13 H13A 0.9800
C13 H13B 0.9800
C13 H13C 0.9800
C14 C15 1.377(3)
C14 C19 1.384(3)
C15 C16 1.394(3)
C15 H15 0.9500
C16 C17 1.407(3)
C16 C20 1.539(4)
C17 C18 1.411(4)
C18 C19 1.388(3)
C18 C24 1.544(3)
C19 H19 0.9500
C20 C23 1.529(4)
C20 C22 1.536(4)
C20 C21 1.553(3)
C21 H21A 0.9800
C21 H21B 0.9800
C21 H21C 0.9800
C22 H22A 0.9800
C22 H22B 0.9800
C22 H22C 0.9800
C23 H23A 0.9800
C23 H23B 0.9800
C23 H23C 0.9800
C24 C25 1.534(3)
C24 C27 1.536(4)
C24 C26 1.540(4)
C25 H25A 0.9800
C25 H25B 0.9800
C25 H25C 0.9800
C26 H26A 0.9800
C26 H26B 0.9800
C26 H26C 0.9800
C27 H27A 0.9800
C27 H27B 0.9800
C27 H27C 0.9800

loop_
_geom_hbond_atom_site_label_D
_geom_hbond_atom_site_label_H
_geom_hbond_atom_site_label_A
_geom_hbond_distance_DH
_geom_hbond_distance_HA
_geom_hbond_distance_DA
_geom_hbond_angle_DHA
_geom_hbond_site_symmetry_A
O2 H2 O1 0.84 2.05 2.657(3) 129.0 1_455

loop_
_geom_torsion_atom_site_label_1
_geom_torsion_atom_site_label_2
_geom_torsion_atom_site_label_3
_geom_torsion_atom_site_label_4
_geom_torsion
C5 N1 C1 O1 177.9(2)
C6 N1 C1 O1 1.3(3)
C5 N1 C1 C2 -2.0(3)
C6 N1 C1 C2 -178.6(2)
O1 C1 C2 C3 -178.0(2)
N1 C1 C2 C3 1.9(4)
C1 C2 C3 C4 -0.8(4)
C2 C3 C4 C5 -0.3(4)
C3 C4 C5 N1 0.2(4)
C1 N1 C5 C4 1.0(4)
C6 N1 C5 C4 177.4(2)
C5 N1 C6 C14 28.2(3)
C1 N1 C6 C14 -155.2(2)
C5 N1 C6 C7 -100.0(2)
C1 N1 C6 C7 76.6(3)
N1 C6 C7 C8 38.4(3)
C14 C6 C7 C8 -87.0(3)
N1 C6 C7 C12 -143.2(2)
C14 C6 C7 C12 91.4(3)
C12 C7 C8 C9 0.2(4)
C6 C7 C8 C9 178.6(2)
C7 C8 C9 C10 -0.6(5)
C8 C9 C10 C11 0.9(5)
C8 C9 C10 C13 179.8(3)
C9 C10 C11 C12 -0.7(5)
C13 C10 C11 C12 -179.6(3)
C8 C7 C12 C11 0.0(4)
C6 C7 C12 C11 -178.5(3)
C10 C11 C12 C7 0.3(5)
N1 C6 C14 C15 -107.5(3)
C7 C6 C14 C15 17.3(4)
N1 C6 C14 C19 69.7(3)
C7 C6 C14 C19 -165.5(2)
C19 C14 C15 C16 -1.9(4)
C6 C14 C15 C16 175.2(3)
C14 C15 C16 C17 -2.4(4)
C14 C15 C16 C20 178.6(3)
C15 C16 C17 O2 -174.2(3)
C20 C16 C17 O2 4.8(5)
C15 C16 C17 C18 6.2(4)
C20 C16 C17 C18 -174.8(3)
O2 C17 C18 C19 174.8(2)
C16 C17 C18 C19 -5.5(4)
O2 C17 C18 C24 -4.1(4)
C16 C17 C18 C24 175.5(3)
C15 C14 C19 C18 2.7(4)
C6 C14 C19 C18 -174.6(2)
C17 C18 C19 C14 0.9(4)
C24 C18 C19 C14 179.9(2)
C15 C16 C20 C23 -121.7(3)
C17 C16 C20 C23 59.4(4)
C15 C16 C20 C22 114.3(3)
C17 C16 C20 C22 -64.7(4)
C15 C16 C20 C21 -3.9(4)
C17 C16 C20 C21 177.2(3)
C19 C18 C24 C25 -112.7(3)
C17 C18 C24 C25 66.2(3)
C19 C18 C24 C27 124.2(3)
C17 C18 C24 C27 -56.9(4)
C19 C18 C24 C26 5.5(4)
C17 C18 C24 C26 -175.6(3)
